data_7033018
loop_
_publ_author_name
'Ogawa, Takahiko'
'Suzuki, Tatsuya'
'Hein, Nicholas M.'
'Pick, Fraser S.'
'Fryzuk, Michael D.'

_publ_section_title
;
 Cleavage of an aryl carbon-nitrogen bond of a phosphazido iron(II)
 complex promoted by hydride metathesis.
;
_journal_issue 1
_journal_name_full 'Dalton transactions (Cambridge, England : 2003)'
_journal_page_first 54
_journal_page_last 57
_journal_paper_doi 10.1039/c4dt03136a
_journal_volume 44
_journal_year 2015
_chemical_formula_moiety 'C31 H47 N4 P'
_chemical_formula_sum 'C31 H47 N4 P'
_chemical_formula_weight 506.70
_chemical_name_systematic
;
 ?
;
_space_group_crystal_system triclinic
_space_group_IT_number 2
_space_group_name_Hall '-P 1'
_space_group_name_H-M_alt 'P -1'
_symmetry_space_group_name_Hall '-P 1'
_symmetry_space_group_name_H-M 'P -1'
_atom_sites_solution_hydrogens geom
_atom_sites_solution_primary iterative
_atom_sites_solution_secondary difmap
_audit_creation_date 2014-07-10
_audit_creation_method
;
Olex2 1.2
(compiled 2014.06.27 svn.r2953 for OlexSys, GUI svn.r4855)
;
_cell_angle_alpha 68.433(2)
_cell_angle_beta 80.379(2)
_cell_angle_gamma 83.219(3)
_cell_formula_units_Z 2
_cell_length_a 8.4137(10)
_cell_length_b 12.3149(14)
_cell_length_c 16.0458(19)
_cell_measurement_reflns_used 9897
_cell_measurement_temperature 90
_cell_measurement_theta_max 29.687
_cell_measurement_theta_min 2.460
_cell_volume 1521.5(3)
_computing_molecular_graphics 'Olex2 (Dolomanov et al., 2009)'
_computing_publication_material 'Olex2 (Dolomanov et al., 2009)'
_computing_structure_refinement 'olex2.refine (Bourhis et al., 2013)'
_computing_structure_solution 'olex2.solve (Bourhis et al., 2013)'
_diffrn_ambient_temperature 90
_diffrn_measured_fraction_theta_full 0.997
_diffrn_measured_fraction_theta_max 0.997
_diffrn_radiation_monochromator graphite
_diffrn_radiation_type MoK\a
_diffrn_radiation_wavelength 0.71073
_diffrn_reflns_av_R_equivalents 0.0207
_diffrn_reflns_av_unetI/netI 0.0199
_diffrn_reflns_limit_h_max 11
_diffrn_reflns_limit_h_min -7
_diffrn_reflns_limit_k_max 17
_diffrn_reflns_limit_k_min -16
_diffrn_reflns_limit_l_max 22
_diffrn_reflns_limit_l_min -22
_diffrn_reflns_number 32276
_diffrn_reflns_theta_full 29.71
_diffrn_reflns_theta_max 29.71
_diffrn_reflns_theta_min 1.38
_diffrn_source 'fine-focus sealed tube'
_exptl_absorpt_coefficient_mu 0.115
_exptl_absorpt_correction_T_max 0.7459
_exptl_absorpt_correction_T_min 0.7113
_exptl_absorpt_correction_type multi-scan
_exptl_absorpt_process_details
'SADABS-2008/1 (Bruker,2008) was used for absorption correction. wR2(int) was 0.0604 before and 0.0336 after correction. The Ratio of minimum to maximum transmission is 0.9536. The \l/2 correction factor is 0.0015.'
_exptl_crystal_density_diffrn 1.106
_exptl_crystal_density_method 'not measured'
_exptl_crystal_F_000 552
_exptl_crystal_size_max 0.3
_exptl_crystal_size_mid 0.2
_exptl_crystal_size_min 0.15
_refine_diff_density_max 0.611
_refine_diff_density_min -0.268
_refine_diff_density_rms 0.045
_refine_ls_extinction_method none
_refine_ls_goodness_of_fit_ref 1.032
_refine_ls_hydrogen_treatment mixed
_refine_ls_matrix_type full
_refine_ls_number_parameters 339
_refine_ls_number_reflns 8629
_refine_ls_number_restraints 0
_refine_ls_restrained_S_all 1.032
_refine_ls_R_factor_all 0.0438
_refine_ls_R_factor_gt 0.0372
_refine_ls_shift/su_max 0.001
_refine_ls_shift/su_mean 0.000
_refine_ls_structure_factor_coef Fsqd
_refine_ls_weighting_details 'calc w=1/[\s^2^(Fo^2^)+(0.0503P)^2^+0.5686P] where P=(Fo^2^+2Fc^2^)/3'
_refine_ls_weighting_scheme calc
_refine_ls_wR_factor_gt 0.0976
_refine_ls_wR_factor_ref 0.1026
_reflns_number_gt 7553
_reflns_number_total 8629
_reflns_threshold_expression >2\s(I)
_cod_data_source_file c4dt03136a2.cif
_cod_data_source_block mo_mf936_0m
_cod_depositor_comments 'Adding full bibliography for 7033017--7033020.cif.'
_cod_database_code 7033018
_olex2_refinement_description
;
1. Fixed Uiso
 At 1.2 times of:
  All C(H) groups, All C(H,H) groups
 At 1.5 times of:
  All C(H,H,H) groups
2.a Ternary CH refined with riding coordinates:
 C21(H21), C18(H18), C8(H8), C15(H15)
2.b Secondary CH2 refined with riding coordinates:
 C5(H5a,H5b), C3(H3a,H3b), C4(H4a,H4b)
2.c Aromatic/amide H refined with riding coordinates:
 C28(H28), C13(H13), C27(H27), C11(H11), C29(H29), C12(H12)
2.d Idealised Me refined as rotating group:
 C26(H26a,H26b,H26c), C19(H19a,H19b,H19c), C9(H9a,H9b,H9c), C16(H16a,H16b,
 H16c), C20(H20a,H20b,H20c), C31(H31a,H31b,H31c), C17(H17a,H17b,H17c), C23(H23a,
 H23b,H23c), C10(H10a,H10b,H10c), C22(H22a,H22b,H22c)
;
_olex2_submission_special_instructions 'No special instructions were received'

loop_
_space_group_symop_id
_space_group_symop_operation_xyz
1 'x, y, z'
2 '-x, -y, -z'

loop_
_atom_site_label
_atom_site_type_symbol
_atom_site_fract_x
_atom_site_fract_y
_atom_site_fract_z
_atom_site_U_iso_or_equiv
_atom_site_adp_type
_atom_site_occupancy
_atom_site_symmetry_multiplicity
_atom_site_calc_flag
_atom_site_refinement_flags
P1 P 0.16519(3) 0.47824(2) 0.220001(16) 0.01257(6) Uani 1 1 d .
N3 N -0.10360(10) 0.58281(7) 0.21578(5) 0.01354(15) Uani 1 1 d .
N4 N -0.25612(10) 0.58384(7) 0.23328(6) 0.01560(16) Uani 1 1 d .
N1 N -0.01112(10) 0.23899(7) 0.25505(6) 0.01391(15) Uani 1 1 d .
N2 N -0.03182(10) 0.47295(7) 0.23997(6) 0.01525(16) Uani 1 1 d .
C2 C 0.24042(11) 0.33434(8) 0.23448(7) 0.01491(17) Uani 1 1 d .
C24 C -0.32720(11) 0.70078(8) 0.20458(6) 0.01327(17) Uani 1 1 d .
C6 C -0.09744(11) 0.13578(8) 0.30474(7) 0.01509(18) Uani 1 1 d .
C21 C 0.24841(13) 0.52419(10) 0.29932(7) 0.0209(2) Uani 1 1 d .
H21 H 0.3687 0.5219 0.2842 0.025 Uiso 1 1 calc R
C28 C -0.49448(13) 0.91834(9) 0.15438(8) 0.0227(2) Uani 1 1 d .
H28 H -0.5526 0.9924 0.1370 0.027 Uiso 1 1 calc R
C14 C -0.10976(12) 0.05480(9) 0.26352(7) 0.01728(18) Uani 1 1 d .
C18 C 0.23027(12) 0.57799(8) 0.10561(7) 0.01579(18) Uani 1 1 d .
H18 H 0.1688 0.6550 0.0977 0.019 Uiso 1 1 calc R
C30 C -0.31587(11) 0.77194(9) 0.11285(7) 0.01530(18) Uani 1 1 d .
C1 C 0.15164(11) 0.24021(8) 0.25285(6) 0.01397(17) Uani 1 1 d .
C7 C -0.17242(12) 0.12050(9) 0.39330(7) 0.01841(19) Uani 1 1 d .
C13 C -0.19522(13) -0.04466(9) 0.31406(8) 0.0227(2) Uani 1 1 d .
H13 H -0.2020 -0.1020 0.2884 0.027 Uiso 1 1 calc R
C27 C -0.50340(13) 0.84776(10) 0.24475(7) 0.0215(2) Uani 1 1 d .
H27 H -0.5667 0.8743 0.2892 0.026 Uiso 1 1 calc R
C25 C -0.42057(12) 0.73831(9) 0.27124(7) 0.01668(18) Uani 1 1 d .
C5 C 0.26002(13) 0.12970(9) 0.26866(8) 0.0233(2) Uani 1 1 d .
H5A H 0.2745 0.1046 0.2158 0.028 Uiso 1 1 calc R
H5B H 0.2152 0.0655 0.3229 0.028 Uiso 1 1 calc R
C11 C -0.26003(14) 0.02146(10) 0.44009(8) 0.0255(2) Uani 1 1 d .
H11 H -0.3135 0.0102 0.4994 0.031 Uiso 1 1 calc R
C26 C -0.42649(15) 0.66164(11) 0.36931(7) 0.0257(2) Uani 1 1 d .
H26A H -0.4572 0.5837 0.3775 0.039 Uiso 1 1 calc R
H26B H -0.5062 0.6961 0.4060 0.039 Uiso 1 1 calc R
H26C H -0.3199 0.6552 0.3883 0.039 Uiso 1 1 calc R
C19 C 0.18099(15) 0.53035(11) 0.03887(7) 0.0250(2) Uani 1 1 d .
H19A H 0.2446 0.4572 0.0422 0.037 Uiso 1 1 calc R
H19B H 0.2008 0.5878 -0.0226 0.037 Uiso 1 1 calc R
H19C H 0.0659 0.5155 0.0541 0.037 Uiso 1 1 calc R
C9 C -0.30358(14) 0.30399(10) 0.41440(8) 0.0253(2) Uani 1 1 d .
H9A H -0.3002 0.3426 0.3488 0.038 Uiso 1 1 calc R
H9B H -0.2953 0.3622 0.4415 0.038 Uiso 1 1 calc R
H9C H -0.4057 0.2660 0.4398 0.038 Uiso 1 1 calc R
C3 C 0.41976(12) 0.29653(10) 0.23187(8) 0.0235(2) Uani 1 1 d .
H3A H 0.4746 0.3345 0.2630 0.028 Uiso 1 1 calc R
H3B H 0.4736 0.3152 0.1689 0.028 Uiso 1 1 calc R
C8 C -0.16206(13) 0.21174(10) 0.43494(7) 0.0209(2) Uani 1 1 d .
H8 H -0.0601 0.2523 0.4057 0.025 Uiso 1 1 calc R
C15 C -0.04391(13) 0.07786(9) 0.16478(7) 0.0200(2) Uani 1 1 d .
H15 H 0.0400 0.1364 0.1467 0.024 Uiso 1 1 calc R
C29 C -0.40061(13) 0.88087(9) 0.08911(7) 0.0201(2) Uani 1 1 d .
H29 H -0.3940 0.9302 0.0273 0.024 Uiso 1 1 calc R
C16 C -0.17991(16) 0.13247(12) 0.10663(8) 0.0311(3) Uani 1 1 d .
H16A H -0.2650 0.0774 0.1238 0.047 Uiso 1 1 calc R
H16B H -0.1369 0.1502 0.0427 0.047 Uiso 1 1 calc R
H16C H -0.2248 0.2048 0.1161 0.047 Uiso 1 1 calc R
C20 C 0.40980(14) 0.59990(11) 0.08615(8) 0.0275(2) Uani 1 1 d .
H20A H 0.4366 0.6329 0.1287 0.041 Uiso 1 1 calc R
H20B H 0.4346 0.6550 0.0242 0.041 Uiso 1 1 calc R
H20C H 0.4734 0.5259 0.0930 0.041 Uiso 1 1 calc R
C12 C -0.27017(14) -0.06064(10) 0.40124(8) 0.0271(2) Uani 1 1 d .
H12 H -0.3287 -0.1282 0.4345 0.033 Uiso 1 1 calc R
C31 C -0.21963(13) 0.73149(10) 0.04051(7) 0.0216(2) Uani 1 1 d .
H31A H -0.1052 0.7439 0.0363 0.032 Uiso 1 1 calc R
H31B H -0.2581 0.7762 -0.0177 0.032 Uiso 1 1 calc R
H31C H -0.2330 0.6481 0.0559 0.032 Uiso 1 1 calc R
C17 C 0.03531(17) -0.03096(11) 0.14665(10) 0.0334(3) Uani 1 1 d .
H17A H 0.1166 -0.0680 0.1874 0.050 Uiso 1 1 calc R
H17B H 0.0872 -0.0084 0.0838 0.050 Uiso 1 1 calc R
H17C H -0.0471 -0.0862 0.1571 0.050 Uiso 1 1 calc R
C23 C 0.18779(16) 0.64983(11) 0.29035(9) 0.0302(3) Uani 1 1 d .
H23A H 0.2200 0.7027 0.2284 0.045 Uiso 1 1 calc R
H23B H 0.2348 0.6730 0.3328 0.045 Uiso 1 1 calc R
H23C H 0.0698 0.6542 0.3041 0.045 Uiso 1 1 calc R
C4 C 0.41872(14) 0.16431(11) 0.28230(10) 0.0329(3) Uani 1 1 d .
H4A H 0.5115 0.1234 0.2570 0.039 Uiso 1 1 calc R
H4B H 0.4243 0.1448 0.3474 0.039 Uiso 1 1 calc R
C10 C -0.15555(17) 0.15909(12) 0.53692(8) 0.0321(3) Uani 1 1 d .
H10A H -0.2598 0.1278 0.5682 0.048 Uiso 1 1 calc R
H10B H -0.1322 0.2199 0.5582 0.048 Uiso 1 1 calc R
H10C H -0.0705 0.0959 0.5497 0.048 Uiso 1 1 calc R
C22 C 0.20584(19) 0.43879(13) 0.39588(8) 0.0354(3) Uani 1 1 d .
H22A H 0.0882 0.4400 0.4121 0.053 Uiso 1 1 calc R
H22B H 0.2543 0.4620 0.4378 0.053 Uiso 1 1 calc R
H22C H 0.2477 0.3596 0.3997 0.053 Uiso 1 1 calc R
H1 H -0.0649(19) 0.3051(14) 0.2533(10) 0.031(4) Uiso 1 1 d .

loop_
_atom_site_aniso_label
_atom_site_aniso_U_11
_atom_site_aniso_U_22
_atom_site_aniso_U_33
_atom_site_aniso_U_23
_atom_site_aniso_U_13
_atom_site_aniso_U_12
P1 0.01129(11) 0.01144(11) 0.01573(11) -0.00557(9) -0.00237(8) -0.00036(8)
N3 0.0136(4) 0.0121(4) 0.0155(4) -0.0060(3) -0.0020(3) 0.0007(3)
N4 0.0130(4) 0.0132(4) 0.0188(4) -0.0051(3) 0.0001(3) 0.0007(3)
N1 0.0117(4) 0.0091(3) 0.0188(4) -0.0035(3) 0.0004(3) -0.0005(3)
N2 0.0113(4) 0.0118(4) 0.0213(4) -0.0054(3) -0.0008(3) 0.0013(3)
C2 0.0105(4) 0.0137(4) 0.0196(4) -0.0054(3) -0.0018(3) 0.0010(3)
C24 0.0103(4) 0.0131(4) 0.0175(4) -0.0069(3) -0.0019(3) -0.0001(3)
C6 0.0121(4) 0.0112(4) 0.0185(4) -0.0022(3) 0.0003(3) -0.0006(3)
C21 0.0224(5) 0.0234(5) 0.0215(5) -0.0119(4) -0.0064(4) -0.0015(4)
C28 0.0204(5) 0.0164(5) 0.0307(5) -0.0091(4) -0.0049(4) 0.0062(4)
C14 0.0139(4) 0.0129(4) 0.0229(5) -0.0044(4) -0.0008(3) -0.0010(3)
C18 0.0158(4) 0.0140(4) 0.0174(4) -0.0051(3) -0.0019(3) -0.0024(3)
C30 0.0125(4) 0.0157(4) 0.0175(4) -0.0063(3) -0.0005(3) -0.0010(3)
C1 0.0123(4) 0.0122(4) 0.0154(4) -0.0041(3) 0.0000(3) 0.0016(3)
C7 0.0152(4) 0.0168(4) 0.0186(4) -0.0027(4) 0.0005(3) 0.0008(4)
C13 0.0194(5) 0.0135(4) 0.0326(6) -0.0048(4) -0.0023(4) -0.0042(4)
C27 0.0205(5) 0.0221(5) 0.0250(5) -0.0141(4) -0.0021(4) 0.0050(4)
C25 0.0154(4) 0.0193(5) 0.0173(4) -0.0092(4) -0.0028(3) 0.0012(4)
C5 0.0166(5) 0.0130(4) 0.0361(6) -0.0059(4) -0.0013(4) 0.0035(4)
C11 0.0216(5) 0.0235(5) 0.0216(5) 0.0008(4) 0.0042(4) -0.0033(4)
C26 0.0287(6) 0.0307(6) 0.0169(5) -0.0099(4) -0.0032(4) 0.0068(5)
C19 0.0294(6) 0.0297(6) 0.0185(5) -0.0101(4) -0.0029(4) -0.0077(5)
C9 0.0276(6) 0.0213(5) 0.0213(5) -0.0053(4) 0.0021(4) 0.0047(4)
C3 0.0116(4) 0.0195(5) 0.0367(6) -0.0075(4) -0.0033(4) 0.0016(4)
C8 0.0207(5) 0.0221(5) 0.0170(4) -0.0063(4) 0.0019(4) 0.0013(4)
C15 0.0198(5) 0.0174(5) 0.0236(5) -0.0091(4) 0.0010(4) -0.0044(4)
C29 0.0186(5) 0.0171(5) 0.0214(5) -0.0037(4) -0.0032(4) 0.0013(4)
C16 0.0287(6) 0.0316(6) 0.0265(6) -0.0019(5) -0.0040(5) -0.0044(5)
C20 0.0190(5) 0.0337(6) 0.0267(5) -0.0054(5) -0.0006(4) -0.0109(5)
C12 0.0222(5) 0.0177(5) 0.0321(6) 0.0018(4) 0.0015(4) -0.0074(4)
C31 0.0214(5) 0.0234(5) 0.0169(4) -0.0068(4) 0.0020(4) 0.0021(4)
C17 0.0373(7) 0.0271(6) 0.0402(7) -0.0205(5) 0.0003(5) 0.0014(5)
C23 0.0330(6) 0.0293(6) 0.0403(7) -0.0241(5) -0.0115(5) 0.0006(5)
C4 0.0167(5) 0.0212(5) 0.0521(8) -0.0044(5) -0.0053(5) 0.0046(4)
C10 0.0379(7) 0.0348(6) 0.0201(5) -0.0093(5) -0.0043(5) 0.0104(5)
C22 0.0475(8) 0.0414(7) 0.0197(5) -0.0113(5) -0.0081(5) -0.0063(6)

loop_
_atom_type_symbol
_atom_type_description
_atom_type_scat_dispersion_real
_atom_type_scat_dispersion_imag
_atom_type_scat_source
C C 0.0033 0.0016 'International Tables Vol C Tables 4.2.6.8 and 6.1.1.4'
H H 0.0000 0.0000 'International Tables Vol C Tables 4.2.6.8 and 6.1.1.4'
N N 0.0061 0.0033 'International Tables Vol C Tables 4.2.6.8 and 6.1.1.4'
P P 0.1023 0.0942 'International Tables Vol C Tables 4.2.6.8 and 6.1.1.4'

loop_
_geom_angle_atom_site_label_1
_geom_angle_atom_site_label_2
_geom_angle_atom_site_label_3
_geom_angle
N2 P1 C2 105.37(4)
N2 P1 C21 113.25(5)
N2 P1 C18 111.41(4)
C2 P1 C21 107.91(5)
C2 P1 C18 111.05(5)
C18 P1 C21 107.83(5)
N4 N3 N2 112.92(8)
N3 N4 C24 111.18(8)
C6 N1 H1 115.2(10)
C1 N1 C6 122.10(8)
C1 N1 H1 114.1(10)
N3 N2 P1 110.29(6)
C1 C2 P1 126.64(7)
C1 C2 C3 110.17(8)
C3 C2 P1 123.14(7)
C30 C24 N4 121.54(8)
C30 C24 C25 121.03(9)
C25 C24 N4 117.21(8)
C14 C6 N1 119.73(9)
C14 C6 C7 121.70(9)
C7 C6 N1 118.54(9)
P1 C21 H21 108.2
C23 C21 P1 110.83(8)
C23 C21 H21 108.2
C22 C21 P1 109.84(8)
C22 C21 H21 108.2
C22 C21 C23 111.42(10)
C27 C28 H28 120.0
C27 C28 C29 120.00(10)
C29 C28 H28 120.0
C6 C14 C15 121.51(9)
C13 C14 C6 118.07(10)
C13 C14 C15 120.26(9)
P1 C18 H18 107.5
C19 C18 P1 107.97(7)
C19 C18 H18 107.5
C20 C18 P1 114.41(7)
C20 C18 H18 107.5
C20 C18 C19 111.55(9)
C24 C30 C31 121.55(9)
C29 C30 C24 118.42(9)
C29 C30 C31 120.00(9)
N1 C1 C2 128.07(9)
N1 C1 C5 121.36(9)
C2 C1 C5 110.55(8)
C6 C7 C8 120.55(9)
C11 C7 C6 118.07(10)
C11 C7 C8 121.35(10)
C14 C13 H13 119.6
C12 C13 C14 120.82(10)
C12 C13 H13 119.6
C28 C27 H27 119.6
C28 C27 C25 120.74(9)
C25 C27 H27 119.6
C24 C25 C26 119.85(9)
C27 C25 C24 118.79(9)
C27 C25 C26 121.35(9)
C1 C5 H5A 111.0
C1 C5 H5B 111.0
C1 C5 C4 103.72(9)
H5A C5 H5B 109.0
C4 C5 H5A 111.0
C4 C5 H5B 111.0
C7 C11 H11 119.5
C12 C11 C7 120.95(10)
C12 C11 H11 119.5
C25 C26 H26A 109.5
C25 C26 H26B 109.5
C25 C26 H26C 109.5
H26A C26 H26B 109.5
H26A C26 H26C 109.5
H26B C26 H26C 109.5
C18 C19 H19A 109.5
C18 C19 H19B 109.5
C18 C19 H19C 109.5
H19A C19 H19B 109.5
H19A C19 H19C 109.5
H19B C19 H19C 109.5
H9A C9 H9B 109.5
H9A C9 H9C 109.5
H9B C9 H9C 109.5
C8 C9 H9A 109.5
C8 C9 H9B 109.5
C8 C9 H9C 109.5
C2 C3 H3A 111.2
C2 C3 H3B 111.2
C2 C3 C4 102.69(9)
H3A C3 H3B 109.1
C4 C3 H3A 111.2
C4 C3 H3B 111.2
C7 C8 C9 110.36(9)
C7 C8 H8 107.6
C7 C8 C10 113.20(10)
C9 C8 H8 107.6
C10 C8 C9 110.17(9)
C10 C8 H8 107.6
C14 C15 H15 107.8
C14 C15 C16 109.27(9)
C14 C15 C17 113.62(9)
C16 C15 H15 107.8
C17 C15 H15 107.8
C17 C15 C16 110.48(10)
C28 C29 C30 121.01(10)
C28 C29 H29 119.5
C30 C29 H29 119.5
C15 C16 H16A 109.5
C15 C16 H16B 109.5
C15 C16 H16C 109.5
H16A C16 H16B 109.5
H16A C16 H16C 109.5
H16B C16 H16C 109.5
C18 C20 H20A 109.5
C18 C20 H20B 109.5
C18 C20 H20C 109.5
H20A C20 H20B 109.5
H20A C20 H20C 109.5
H20B C20 H20C 109.5
C13 C12 H12 119.8
C11 C12 C13 120.34(10)
C11 C12 H12 119.8
C30 C31 H31A 109.5
C30 C31 H31B 109.5
C30 C31 H31C 109.5
H31A C31 H31B 109.5
H31A C31 H31C 109.5
H31B C31 H31C 109.5
C15 C17 H17A 109.5
C15 C17 H17B 109.5
C15 C17 H17C 109.5
H17A C17 H17B 109.5
H17A C17 H17C 109.5
H17B C17 H17C 109.5
C21 C23 H23A 109.5
C21 C23 H23B 109.5
C21 C23 H23C 109.5
H23A C23 H23B 109.5
H23A C23 H23C 109.5
H23B C23 H23C 109.5
C5 C4 C3 105.20(9)
C5 C4 H4A 110.7
C5 C4 H4B 110.7
C3 C4 H4A 110.7
C3 C4 H4B 110.7
H4A C4 H4B 108.8
C8 C10 H10A 109.5
C8 C10 H10B 109.5
C8 C10 H10C 109.5
H10A C10 H10B 109.5
H10A C10 H10C 109.5
H10B C10 H10C 109.5
C21 C22 H22A 109.5
C21 C22 H22B 109.5
C21 C22 H22C 109.5
H22A C22 H22B 109.5
H22A C22 H22C 109.5
H22B C22 H22C 109.5

loop_
_geom_bond_atom_site_label_1
_geom_bond_atom_site_label_2
_geom_bond_distance
P1 N2 1.6393(9)
P1 C2 1.7540(10)
P1 C21 1.8307(10)
P1 C18 1.8284(10)
N3 N4 1.2665(11)
N3 N2 1.3583(11)
N4 C24 1.4300(12)
N1 C6 1.4346(12)
N1 C1 1.3657(12)
N1 H1 0.877(16)
C2 C1 1.3668(13)
C2 C3 1.5241(14)
C24 C30 1.4028(13)
C24 C25 1.4042(13)
C6 C14 1.4053(14)
C6 C7 1.4087(14)
C21 H21 1.0000
C21 C23 1.5327(16)
C21 C22 1.5299(17)
C28 H28 0.9500
C28 C27 1.3843(16)
C28 C29 1.3878(15)
C14 C13 1.3991(14)
C14 C15 1.5201(15)
C18 H18 1.0000
C18 C19 1.5268(14)
C18 C20 1.5260(14)
C30 C29 1.3937(14)
C30 C31 1.5056(14)
C1 C5 1.5094(13)
C7 C11 1.3960(15)
C7 C8 1.5203(15)
C13 H13 0.9500
C13 C12 1.3875(17)
C27 H27 0.9500
C27 C25 1.3925(14)
C25 C26 1.5042(14)
C5 H5A 0.9900
C5 H5B 0.9900
C5 C4 1.5209(17)
C11 H11 0.9500
C11 C12 1.3856(18)
C26 H26A 0.9800
C26 H26B 0.9800
C26 H26C 0.9800
C19 H19A 0.9800
C19 H19B 0.9800
C19 H19C 0.9800
C9 H9A 0.9800
C9 H9B 0.9800
C9 H9C 0.9800
C9 C8 1.5341(15)
C3 H3A 0.9900
C3 H3B 0.9900
C3 C4 1.5292(16)
C8 H8 1.0000
C8 C10 1.5305(15)
C15 H15 1.0000
C15 C16 1.5318(16)
C15 C17 1.5283(15)
C29 H29 0.9500
C16 H16A 0.9800
C16 H16B 0.9800
C16 H16C 0.9800
C20 H20A 0.9800
C20 H20B 0.9800
C20 H20C 0.9800
C12 H12 0.9500
C31 H31A 0.9800
C31 H31B 0.9800
C31 H31C 0.9800
C17 H17A 0.9800
C17 H17B 0.9800
C17 H17C 0.9800
C23 H23A 0.9800
C23 H23B 0.9800
C23 H23C 0.9800
C4 H4A 0.9900
C4 H4B 0.9900
C10 H10A 0.9800
C10 H10B 0.9800
C10 H10C 0.9800
C22 H22A 0.9800
C22 H22B 0.9800
C22 H22C 0.9800

loop_
_geom_torsion_atom_site_label_1
_geom_torsion_atom_site_label_2
_geom_torsion_atom_site_label_3
_geom_torsion_atom_site_label_4
_geom_torsion
P1 C2 C1 N1 7.11(16)
P1 C2 C1 C5 -174.93(8)
P1 C2 C3 C4 158.96(9)
N3 N4 C24 C30 65.33(11)
N3 N4 C24 C25 -119.92(9)
N4 N3 N2 P1 -177.26(7)
N4 C24 C30 C29 174.09(9)
N4 C24 C30 C31 -3.86(14)
N4 C24 C25 C27 -174.33(9)
N4 C24 C25 C26 7.05(14)
N1 C6 C14 C13 -179.85(9)
N1 C6 C14 C15 -4.45(14)
N1 C6 C7 C11 178.18(9)
N1 C6 C7 C8 0.13(14)
N1 C1 C5 C4 -167.16(10)
N2 P1 C2 C1 3.72(10)
N2 P1 C2 C3 -173.53(8)
N2 P1 C21 C23 -63.86(9)
N2 P1 C21 C22 59.69(10)
N2 P1 C18 C19 -62.80(8)
N2 P1 C18 C20 172.36(8)
N2 N3 N4 C24 -178.40(7)
C2 P1 N2 N3 -169.63(6)
C2 P1 C21 C23 179.91(8)
C2 P1 C21 C22 -56.54(10)
C2 P1 C18 C19 54.33(8)
C2 P1 C18 C20 -70.51(9)
C2 C1 C5 C4 14.72(12)
C2 C3 C4 C5 26.96(13)
C24 C30 C29 C28 -0.17(15)
C6 N1 C1 C2 -157.39(10)
C6 N1 C1 C5 24.85(14)
C6 C14 C13 C12 2.16(16)
C6 C14 C15 C16 -94.69(12)
C6 C14 C15 C17 141.43(10)
C6 C7 C11 C12 1.30(16)
C6 C7 C8 C9 89.90(11)
C6 C7 C8 C10 -146.10(10)
C21 P1 N2 N3 72.65(8)
C21 P1 C2 C1 124.99(9)
C21 P1 C2 C3 -52.26(10)
C21 P1 C18 C19 172.35(7)
C21 P1 C18 C20 47.51(9)
C28 C27 C25 C24 0.19(16)
C28 C27 C25 C26 178.79(10)
C14 C6 C7 C11 0.25(15)
C14 C6 C7 C8 -177.79(9)
C14 C13 C12 C11 -0.68(18)
C18 P1 N2 N3 -49.11(8)
C18 P1 C2 C1 -117.03(9)
C18 P1 C2 C3 65.72(10)
C18 P1 C21 C23 59.88(9)
C18 P1 C21 C22 -176.57(8)
C30 C24 C25 C27 0.45(14)
C30 C24 C25 C26 -178.18(9)
C1 N1 C6 C14 -87.20(12)
C1 N1 C6 C7 94.84(11)
C1 C2 C3 C4 -18.69(12)
C1 C5 C4 C3 -25.75(13)
C7 C6 C14 C13 -1.95(15)
C7 C6 C14 C15 173.45(9)
C7 C11 C12 C13 -1.11(18)
C13 C14 C15 C16 80.62(12)
C13 C14 C15 C17 -43.26(14)
C27 C28 C29 C30 0.79(17)
C25 C24 C30 C29 -0.46(14)
C25 C24 C30 C31 -178.41(9)
C11 C7 C8 C9 -88.08(12)
C11 C7 C8 C10 35.91(14)
C3 C2 C1 N1 -175.34(10)
C3 C2 C1 C5 2.62(12)
C8 C7 C11 C12 179.33(10)
C15 C14 C13 C12 -173.30(10)
C29 C28 C27 C25 -0.80(17)
C31 C30 C29 C28 177.82(10)
